data_7014278
loop_
_publ_author_name
'Noveski, Daniel'
'Braun, Thomas'
'Neumann, Beate'
'Stammler, Anja'
'Stammler, Hans-Georg'

_publ_section_title
;
 C-F or C-H bond activation and C-C coupling reactions of fluorinated
 pyridines at rhodium: synthesis, structure and reactivity of a variety
 of tetrafluoropyridyl complexes.
;
_journal_issue 24
_journal_name_full 'Dalton transactions (Cambridge, England : 2003)'
_journal_page_first 4106
_journal_page_last 4119
_journal_paper_doi 10.1039/b414734k
_journal_year 2004
_chemical_formula_moiety 'C23 H45 F4 N P3 Rh'
_chemical_formula_sum 'C23 H45 F4 N P3 Rh'
_chemical_formula_weight 607.42
_chemical_name_systematic ?
_space_group_IT_number 14
_symmetry_cell_setting monoclinic
_symmetry_space_group_name_Hall '-P 2ybc'
_symmetry_space_group_name_H-M 'P 1 21/c 1'
_atom_sites_solution_hydrogens geom
_atom_sites_solution_primary direct
_atom_sites_solution_secondary difmap
_audit_creation_method SHELXL-97
_cell_angle_alpha 90.00
_cell_angle_beta 99.2740(4)
_cell_angle_gamma 90.00
_cell_formula_units_Z 4
_cell_length_a 15.35100(10)
_cell_length_b 10.44300(10)
_cell_length_c 17.9440(2)
_cell_measurement_reflns_used 8649
_cell_measurement_temperature 100(2)
_cell_measurement_theta_max 30.034
_cell_measurement_theta_min 2.910
_cell_volume 2839.01(5)
_computing_cell_refinement 'HKL Scalepack (Otwinowski & Minor 1997)'
_computing_data_collection 'KappaCCD '
_computing_data_reduction 'Denzo and Scalepak (Otwinowski & Minor, 1997)'
_computing_molecular_graphics SHELXTL-PLUS(1990)
_computing_publication_material 'SHELXL-97 (Sheldrick, 1997)'
_computing_structure_refinement 'SHELXL-97 (Sheldrick, 1997)'
_computing_structure_solution 'SHELXS-97 (Sheldrick, 1990)'
_diffrn_ambient_temperature 100(2)
_diffrn_measured_fraction_theta_full 0.996
_diffrn_measured_fraction_theta_max 0.996
_diffrn_measurement_device_type 'Kappa CCD'
_diffrn_measurement_method 'CCD; rotation images; thick slices'
_diffrn_radiation_monochromator graphite
_diffrn_radiation_source 'fine-focus sealed tube'
_diffrn_radiation_type MoK\a
_diffrn_radiation_wavelength 0.71073
_diffrn_reflns_av_R_equivalents 0.036
_diffrn_reflns_av_sigmaI/netI 0.0329
_diffrn_reflns_limit_h_max 21
_diffrn_reflns_limit_h_min -21
_diffrn_reflns_limit_k_max 14
_diffrn_reflns_limit_k_min -14
_diffrn_reflns_limit_l_max 25
_diffrn_reflns_limit_l_min -25
_diffrn_reflns_number 63558
_diffrn_reflns_theta_full 29.99
_diffrn_reflns_theta_max 29.99
_diffrn_reflns_theta_min 3.02
_exptl_absorpt_coefficient_mu 0.808
_exptl_absorpt_correction_T_max 0.9531
_exptl_absorpt_correction_T_min 0.8296
_exptl_absorpt_correction_type multi-scan
_exptl_absorpt_process_details 'Denzo and Scalepak (Otwinowski & Minor, 1997)'
_exptl_crystal_colour yellow
_exptl_crystal_density_diffrn 1.421
_exptl_crystal_density_method 'not measured'
_exptl_crystal_description needles
_exptl_crystal_F_000 1264
_exptl_crystal_size_max 0.24
_exptl_crystal_size_mid 0.08
_exptl_crystal_size_min 0.06
_refine_diff_density_max 0.595
_refine_diff_density_min -0.669
_refine_diff_density_rms 0.070
_refine_ls_extinction_method none
_refine_ls_goodness_of_fit_ref 1.021
_refine_ls_hydrogen_treatment mixed
_refine_ls_matrix_type full
_refine_ls_number_parameters 298
_refine_ls_number_reflns 8244
_refine_ls_number_restraints 0
_refine_ls_restrained_S_all 1.021
_refine_ls_R_factor_all 0.0337
_refine_ls_R_factor_gt 0.0250
_refine_ls_shift/su_max 0.001
_refine_ls_shift/su_mean 0.000
_refine_ls_structure_factor_coef Fsqd
_refine_ls_weighting_details 'calc w=1/[\s^2^(Fo^2^)+(0.0282P)^2^+0.8032P] where P=(Fo^2^+2Fc^2^)/3'
_refine_ls_weighting_scheme calc
_refine_ls_wR_factor_gt 0.0569
_refine_ls_wR_factor_ref 0.0601
_reflns_number_gt 7043
_reflns_number_total 8244
_reflns_threshold_expression >2sigma(I)
_cod_data_source_file b414734k.txt
_cod_data_source_block compound3
_cod_depositor_comments
;
The following automatic conversions were performed:
'_symmetry_cell_setting' value 'Monoclinic' changed to 'monoclinic'
according to '/home/saulius/struct/CIF-dictionaries/cif_core.dic'
dictionary named 'cif_core.dic' version 2.4.1 from
2010-06-29.

'_exptl_absorpt_correction_type' value 'Multi-Scan' changed
to 'multi-scan' according to
'/home/saulius/struct/CIF-dictionaries/cif_core.dic' dictionary named
'cif_core.dic' version 2.4.1 from 2010-06-29.

Automatic conversion script
Id: cif_fix_enum 1527 2010-12-29 10:47:43Z saulius 
;
_cod_original_sg_symbol_H-M 'P 21/c'
_cod_database_code 7014278

loop_
_symmetry_equiv_pos_as_xyz
'x, y, z'
'-x, y+1/2, -z+1/2'
'-x, -y, -z'
'x, -y-1/2, z-1/2'

loop_
_atom_site_label
_atom_site_type_symbol
_atom_site_fract_x
_atom_site_fract_y
_atom_site_fract_z
_atom_site_U_iso_or_equiv
_atom_site_adp_type
_atom_site_occupancy
_atom_site_symmetry_multiplicity
_atom_site_calc_flag
_atom_site_refinement_flags
_atom_site_disorder_assembly
_atom_site_disorder_group
Rh1 Rh 0.254034(7) 0.391009(10) 0.329092(6) 0.01279(4) Uani 1 1 d . . .
P1 P 0.13402(2) 0.29993(3) 0.37565(2) 0.01594(8) Uani 1 1 d . . .
P2 P 0.27465(2) 0.55673(3) 0.41449(2) 0.01468(7) Uani 1 1 d . . .
P3 P 0.34090(2) 0.47540(3) 0.24777(2) 0.01439(7) Uani 1 1 d . . .
N1 N 0.25926(9) -0.03582(11) 0.21308(7) 0.0215(3) Uani 1 1 d . . .
F1 F 0.37532(6) 0.14744(8) 0.36601(5) 0.02252(18) Uani 1 1 d . . .
F2 F 0.37260(6) -0.08488(8) 0.30566(5) 0.0255(2) Uani 1 1 d . . .
F3 F 0.14529(6) 0.01337(9) 0.12206(5) 0.0278(2) Uani 1 1 d . . .
F4 F 0.14050(6) 0.25596(8) 0.16807(5) 0.02344(19) Uani 1 1 d . . .
C1 C 0.31508(9) 0.12452(13) 0.30293(8) 0.0176(3) Uani 1 1 d . . .
C2 C 0.31447(10) 0.00348(13) 0.27269(9) 0.0194(3) Uani 1 1 d . . .
C3 C 0.20344(10) 0.05169(14) 0.18237(8) 0.0204(3) Uani 1 1 d . . .
C4 C 0.20093(9) 0.17603(13) 0.20834(8) 0.0180(3) Uani 1 1 d . . .
C5 C 0.25573(9) 0.21929(13) 0.27258(8) 0.0165(3) Uani 1 1 d . . .
C6 C 0.03422(9) 0.31954(15) 0.30472(9) 0.0234(3) Uani 1 1 d . . .
H6A H 0.0406 0.2686 0.2594 0.028 Uiso 1 1 calc R . .
H6B H -0.0173 0.2858 0.3254 0.028 Uiso 1 1 calc R . .
C7 C 0.01711(11) 0.45942(17) 0.28179(11) 0.0354(4) Uani 1 1 d . . .
H7A H -0.0371 0.4653 0.2447 0.053 Uiso 1 1 calc R . .
H7B H 0.0669 0.4923 0.2595 0.053 Uiso 1 1 calc R . .
H7C H 0.0106 0.5103 0.3265 0.053 Uiso 1 1 calc R . .
C8 C 0.09519(11) 0.34860(16) 0.46411(9) 0.0260(3) Uani 1 1 d . . .
H8A H 0.1427 0.3286 0.5067 0.031 Uiso 1 1 calc R . .
H8B H 0.0878 0.4428 0.4629 0.031 Uiso 1 1 calc R . .
C9 C 0.01001(11) 0.29004(18) 0.48179(10) 0.0318(4) Uani 1 1 d . . .
H9A H 0.0000 0.3189 0.5317 0.048 Uiso 1 1 calc R . .
H9B H 0.0147 0.1965 0.4815 0.048 Uiso 1 1 calc R . .
H9C H -0.0395 0.3171 0.4435 0.048 Uiso 1 1 calc R . .
C10 C 0.13368(10) 0.12486(13) 0.38925(9) 0.0195(3) Uani 1 1 d . . .
H10A H 0.0734 0.0976 0.3953 0.023 Uiso 1 1 calc R . .
H10B H 0.1482 0.0829 0.3433 0.023 Uiso 1 1 calc R . .
C11 C 0.19861(12) 0.07893(17) 0.45746(10) 0.0301(4) Uani 1 1 d . . .
H11A H 0.1984 -0.0149 0.4591 0.045 Uiso 1 1 calc R . .
H11B H 0.1811 0.1129 0.5038 0.045 Uiso 1 1 calc R . .
H11C H 0.2581 0.1092 0.4533 0.045 Uiso 1 1 calc R . .
C12 C 0.29948(10) 0.49602(15) 0.51196(8) 0.0223(3) Uani 1 1 d . . .
H12A H 0.3129 0.5693 0.5470 0.027 Uiso 1 1 calc R . .
H12B H 0.2466 0.4521 0.5247 0.027 Uiso 1 1 calc R . .
C13 C 0.37711(12) 0.40332(16) 0.52348(10) 0.0319(4) Uani 1 1 d . . .
H13A H 0.3835 0.3666 0.5743 0.048 Uiso 1 1 calc R . .
H13B H 0.4313 0.4492 0.5175 0.048 Uiso 1 1 calc R . .
H13C H 0.3665 0.3345 0.4860 0.048 Uiso 1 1 calc R . .
C14 C 0.18470(10) 0.67069(14) 0.42150(9) 0.0218(3) Uani 1 1 d . . .
H14A H 0.1312 0.6221 0.4284 0.026 Uiso 1 1 calc R . .
H14B H 0.2017 0.7247 0.4669 0.026 Uiso 1 1 calc R . .
C15 C 0.16248(11) 0.75710(16) 0.35285(10) 0.0289(4) Uani 1 1 d . . .
H15A H 0.1101 0.8082 0.3575 0.043 Uiso 1 1 calc R . .
H15B H 0.1507 0.7045 0.3071 0.043 Uiso 1 1 calc R . .
H15C H 0.2124 0.8143 0.3497 0.043 Uiso 1 1 calc R . .
C16 C 0.36923(9) 0.66711(13) 0.41590(8) 0.0174(3) Uani 1 1 d . . .
H16A H 0.4238 0.6150 0.4231 0.021 Uiso 1 1 calc R . .
H16B H 0.3641 0.7074 0.3654 0.021 Uiso 1 1 calc R . .
C17 C 0.38124(11) 0.77406(15) 0.47492(9) 0.0265(3) Uani 1 1 d . . .
H17A H 0.4346 0.8230 0.4705 0.040 Uiso 1 1 calc R . .
H17B H 0.3869 0.7366 0.5256 0.040 Uiso 1 1 calc R . .
H17C H 0.3299 0.8311 0.4666 0.040 Uiso 1 1 calc R . .
C18 C 0.45923(9) 0.50478(14) 0.28138(8) 0.0180(3) Uani 1 1 d . . .
H18A H 0.4887 0.5256 0.2377 0.022 Uiso 1 1 calc R . .
H18B H 0.4656 0.5796 0.3157 0.022 Uiso 1 1 calc R . .
C19 C 0.50472(10) 0.38937(15) 0.32290(10) 0.0255(3) Uani 1 1 d . . .
H19A H 0.5672 0.4091 0.3398 0.038 Uiso 1 1 calc R . .
H19B H 0.4997 0.3155 0.2888 0.038 Uiso 1 1 calc R . .
H19C H 0.4765 0.3694 0.3668 0.038 Uiso 1 1 calc R . .
C20 C 0.34804(10) 0.37892(13) 0.16261(8) 0.0184(3) Uani 1 1 d . . .
H20A H 0.3759 0.2960 0.1792 0.022 Uiso 1 1 calc R . .
H20B H 0.2872 0.3603 0.1374 0.022 Uiso 1 1 calc R . .
C21 C 0.39869(11) 0.43660(15) 0.10375(8) 0.0237(3) Uani 1 1 d . . .
H21A H 0.3958 0.3780 0.0608 0.036 Uiso 1 1 calc R . .
H21B H 0.4605 0.4498 0.1265 0.036 Uiso 1 1 calc R . .
H21C H 0.3722 0.5189 0.0864 0.036 Uiso 1 1 calc R . .
C22 C 0.30414(10) 0.63088(13) 0.20568(9) 0.0190(3) Uani 1 1 d . . .
H22A H 0.3014 0.6934 0.2467 0.023 Uiso 1 1 calc R . .
H22B H 0.3484 0.6621 0.1755 0.023 Uiso 1 1 calc R . .
C23 C 0.21368(11) 0.62552(15) 0.15496(9) 0.0254(3) Uani 1 1 d . . .
H23A H 0.2181 0.5748 0.1098 0.038 Uiso 1 1 calc R . .
H23B H 0.1944 0.7126 0.1400 0.038 Uiso 1 1 calc R . .
H23C H 0.1707 0.5858 0.1827 0.038 Uiso 1 1 calc R . .

loop_
_atom_site_aniso_label
_atom_site_aniso_U_11
_atom_site_aniso_U_22
_atom_site_aniso_U_33
_atom_site_aniso_U_23
_atom_site_aniso_U_13
_atom_site_aniso_U_12
Rh1 0.01353(6) 0.01160(6) 0.01288(6) -0.00080(4) 0.00099(4) 0.00028(4)
P1 0.01509(16) 0.01597(17) 0.01651(17) -0.00038(14) 0.00177(13) -0.00075(13)
P2 0.01486(16) 0.01490(17) 0.01397(16) -0.00144(14) 0.00141(13) 0.00081(13)
P3 0.01624(16) 0.01287(16) 0.01382(16) -0.00061(13) 0.00174(13) 0.00041(13)
N1 0.0288(7) 0.0151(6) 0.0222(6) -0.0032(5) 0.0090(5) -0.0034(5)
F1 0.0232(4) 0.0196(4) 0.0225(4) -0.0002(4) -0.0031(3) 0.0019(4)
F2 0.0290(5) 0.0149(4) 0.0337(5) 0.0031(4) 0.0081(4) 0.0051(4)
F3 0.0353(5) 0.0280(5) 0.0192(4) -0.0076(4) 0.0016(4) -0.0098(4)
F4 0.0245(4) 0.0234(4) 0.0204(4) 0.0015(4) -0.0026(3) 0.0013(4)
C1 0.0185(7) 0.0173(7) 0.0174(7) 0.0006(5) 0.0041(5) -0.0016(5)
C2 0.0222(7) 0.0136(6) 0.0243(7) 0.0030(6) 0.0098(6) 0.0013(6)
C3 0.0254(7) 0.0210(7) 0.0157(7) -0.0042(6) 0.0065(6) -0.0077(6)
C4 0.0196(7) 0.0170(7) 0.0178(7) 0.0020(6) 0.0042(5) -0.0006(6)
C5 0.0185(6) 0.0154(6) 0.0167(7) -0.0001(5) 0.0059(5) -0.0018(5)
C6 0.0152(7) 0.0286(8) 0.0253(8) 0.0044(7) -0.0002(6) -0.0006(6)
C7 0.0218(8) 0.0359(10) 0.0461(11) 0.0164(9) -0.0014(7) 0.0053(7)
C8 0.0291(8) 0.0255(8) 0.0259(8) -0.0041(7) 0.0120(6) -0.0025(7)
C9 0.0250(8) 0.0409(10) 0.0325(9) -0.0015(8) 0.0134(7) -0.0033(7)
C10 0.0192(7) 0.0186(7) 0.0205(7) 0.0011(6) 0.0028(6) -0.0034(6)
C11 0.0349(9) 0.0283(8) 0.0258(8) 0.0070(7) 0.0007(7) 0.0047(7)
C12 0.0231(7) 0.0285(8) 0.0148(7) 0.0001(6) 0.0018(5) -0.0068(6)
C13 0.0424(10) 0.0270(8) 0.0230(8) 0.0088(7) -0.0051(7) 0.0034(7)
C14 0.0202(7) 0.0198(7) 0.0261(8) -0.0058(6) 0.0057(6) 0.0025(6)
C15 0.0269(8) 0.0249(8) 0.0332(9) -0.0021(7) -0.0002(7) 0.0089(7)
C16 0.0191(7) 0.0157(6) 0.0170(7) -0.0021(5) 0.0018(5) -0.0007(5)
C17 0.0285(8) 0.0246(8) 0.0258(8) -0.0070(7) 0.0024(6) -0.0062(7)
C18 0.0174(6) 0.0197(7) 0.0171(7) -0.0027(6) 0.0031(5) -0.0012(6)
C19 0.0195(7) 0.0289(8) 0.0270(8) 0.0044(7) 0.0007(6) 0.0014(6)
C20 0.0236(7) 0.0161(7) 0.0159(7) -0.0012(5) 0.0043(6) 0.0002(6)
C21 0.0285(8) 0.0249(8) 0.0185(7) -0.0031(6) 0.0065(6) -0.0032(7)
C22 0.0237(7) 0.0146(6) 0.0186(7) 0.0007(5) 0.0029(6) 0.0012(6)
C23 0.0276(8) 0.0231(8) 0.0231(8) 0.0012(6) -0.0029(6) 0.0050(6)

loop_
_atom_type_symbol
_atom_type_description
_atom_type_scat_dispersion_real
_atom_type_scat_dispersion_imag
_atom_type_scat_source
C C 0.0033 0.0016 'International Tables Vol C Tables 4.2.6.8 and 6.1.1.4'
H H 0.0000 0.0000 'International Tables Vol C Tables 4.2.6.8 and 6.1.1.4'
F F 0.0171 0.0103 'International Tables Vol C Tables 4.2.6.8 and 6.1.1.4'
N N 0.0061 0.0033 'International Tables Vol C Tables 4.2.6.8 and 6.1.1.4'
P P 0.1023 0.0942 'International Tables Vol C Tables 4.2.6.8 and 6.1.1.4'
Rh Rh -1.1178 0.9187 'International Tables Vol C Tables 4.2.6.8 and 6.1.1.4'

loop_
_geom_angle_atom_site_label_1
_geom_angle_atom_site_label_2
_geom_angle_atom_site_label_3
_geom_angle
_geom_angle_site_symmetry_1
_geom_angle_site_symmetry_3
_geom_angle_publ_flag
C5 Rh1 P2 166.13(4) . . ?
C5 Rh1 P3 88.09(4) . . ?
P2 Rh1 P3 95.892(13) . . ?
C5 Rh1 P1 83.99(4) . . ?
P2 Rh1 P1 95.714(13) . . ?
P3 Rh1 P1 161.652(13) . . ?
C6 P1 C10 100.50(7) . . ?
C6 P1 C8 102.42(8) . . ?
C10 P1 C8 98.64(7) . . ?
C6 P1 Rh1 108.86(5) . . ?
C10 P1 Rh1 117.94(5) . . ?
C8 P1 Rh1 124.99(5) . . ?
C12 P2 C14 101.55(7) . . ?
C12 P2 C16 99.18(7) . . ?
C14 P2 C16 101.05(7) . . ?
C12 P2 Rh1 111.04(5) . . ?
C14 P2 Rh1 120.50(5) . . ?
C16 P2 Rh1 120.08(5) . . ?
C22 P3 C18 102.01(7) . . ?
C22 P3 C20 101.35(7) . . ?
C18 P3 C20 100.05(7) . . ?
C22 P3 Rh1 115.26(5) . . ?
C18 P3 Rh1 119.75(5) . . ?
C20 P3 Rh1 115.63(5) . . ?
C3 N1 C2 114.51(12) . . ?
F1 C1 C2 116.74(13) . . ?
F1 C1 C5 120.85(12) . . ?
C2 C1 C5 122.39(14) . . ?
N1 C2 F2 115.80(12) . . ?
N1 C2 C1 124.67(14) . . ?
F2 C2 C1 119.52(13) . . ?
N1 C3 F3 115.70(13) . . ?
N1 C3 C4 124.38(13) . . ?
F3 C3 C4 119.92(14) . . ?
F4 C4 C3 116.71(12) . . ?
F4 C4 C5 120.64(12) . . ?
C3 C4 C5 122.65(13) . . ?
C4 C5 C1 111.31(13) . . ?
C4 C5 Rh1 129.58(11) . . ?
C1 C5 Rh1 118.95(10) . . ?
C7 C6 P1 112.37(11) . . ?
C9 C8 P1 118.27(12) . . ?
C11 C10 P1 113.72(11) . . ?
C13 C12 P2 112.67(11) . . ?
C15 C14 P2 113.61(11) . . ?
C17 C16 P2 118.10(11) . . ?
C19 C18 P3 112.17(10) . . ?
C21 C20 P3 117.38(10) . . ?
C23 C22 P3 113.56(10) . . ?

loop_
_geom_bond_atom_site_label_1
_geom_bond_atom_site_label_2
_geom_bond_distance
_geom_bond_site_symmetry_2
_geom_bond_publ_flag
Rh1 C5 2.0623(14) . ?
Rh1 P2 2.2994(4) . ?
Rh1 P3 2.3047(4) . ?
Rh1 P1 2.3437(4) . ?
P1 C6 1.8386(15) . ?
P1 C10 1.8446(15) . ?
P1 C8 1.8542(16) . ?
P2 C12 1.8416(15) . ?
P2 C14 1.8425(14) . ?
P2 C16 1.8508(14) . ?
P3 C22 1.8407(14) . ?
P3 C18 1.8451(14) . ?
P3 C20 1.8483(14) . ?
N1 C3 1.312(2) . ?
N1 C2 1.319(2) . ?
F1 C1 1.3625(17) . ?
F2 C2 1.3519(17) . ?
F3 C3 1.3480(17) . ?
F4 C4 1.3651(16) . ?
C1 C2 1.375(2) . ?
C1 C5 1.395(2) . ?
C3 C4 1.382(2) . ?
C4 C5 1.388(2) . ?
C6 C7 1.529(2) . ?
C8 C9 1.523(2) . ?
C10 C11 1.526(2) . ?
C12 C13 1.523(2) . ?
C14 C15 1.521(2) . ?
C16 C17 1.530(2) . ?
C18 C19 1.526(2) . ?
C20 C21 1.532(2) . ?
C22 C23 1.534(2) . ?
